data_4116334
loop_
_publ_author_name
'Srinivasan S. Kuduva'
'Donald C. Craig'
'Ashwini Nangia'
'Gautam R. Desiraju'

_publ_contact_author_address
;
      Professor Gautam R. Desiraju
      School of Chemistry
      University of Hyderabad
      Hyderabad  500 046
      India
;
_publ_contact_author_email grdch@uohyd.ernet.in
_publ_contact_author_fax '91 40 3010567'
_publ_contact_author_phone '91 40 3010567'
_publ_section_title
;
 Cubanecarboxylic Acids. Crystal Engineering Considerations and the Role
 of C-H...O Hydrogen Bonds in Determining O-H...O Networks
;
_journal_name_full 'Journal of the American Chemical Society'
_journal_page_first 1936
_journal_page_last 1944
_journal_paper_doi 10.1021/ja981967u
_journal_volume 121
_journal_year 1999
_chemical_formula_moiety 'C11 H10 O4'
_chemical_formula_sum 'C11 H10 O4'
_chemical_formula_weight 206.2
_space_group_IT_number 14
_symmetry_cell_setting monoclinic
_symmetry_space_group_name_Hall '-P 2yn'
_symmetry_space_group_name_H-M 'P 1 21/n 1'
_atom_type_scat_source 'International Tables for X-ray Crystallography, Vol. IV'
_cell_angle_alpha 90
_cell_angle_beta 90.724(9)
_cell_angle_gamma 90
_cell_formula_units_Z 8
_cell_length_a 7.260(1)
_cell_length_b 30.507(3)
_cell_length_c 8.252(2)
_cell_measurement_reflns_used 10
_cell_measurement_temperature 294
_cell_measurement_theta_max 25
_cell_measurement_theta_min 21
_cell_volume 1827.5(5)
_diffrn_measurement_device_type 'Nonius CAD-4'
_diffrn_measurement_method \w--2\q
_diffrn_radiation_type 'Cu K\a'
_diffrn_radiation_wavelength 1.5418
_diffrn_reflns_av_R_equivalents 0.034
_diffrn_reflns_limit_h_max 8
_diffrn_reflns_limit_h_min 0
_diffrn_reflns_limit_k_max 37
_diffrn_reflns_limit_k_min 0
_diffrn_reflns_limit_l_max 10
_diffrn_reflns_limit_l_min -10
_diffrn_reflns_number 3834
_diffrn_reflns_theta_max 70
_diffrn_standards_decay_% 5
_diffrn_standards_interval_time 30min
_diffrn_standards_number 1
_exptl_absorpt_coefficient_mu 0.921
_exptl_absorpt_correction_T_max 0.94
_exptl_absorpt_correction_T_min 0.77
_exptl_absorpt_correction_type analytical
_exptl_absorpt_process_details '(DeMeulenaer & Tompa, 1965)'
_exptl_crystal_colour colourless
_exptl_crystal_density_diffrn 1.50
_exptl_crystal_description prism
_exptl_crystal_F_000 864
_exptl_crystal_size_max 0.42
_exptl_crystal_size_mid 0.14
_exptl_crystal_size_min 0.06
_refine_diff_density_max 0.22
_refine_diff_density_min -0.24
_refine_ls_extinction_method none
_refine_ls_goodness_of_fit_ref 2.22
_refine_ls_hydrogen_treatment noref
_refine_ls_number_parameters 271
_refine_ls_number_reflns 2294
_refine_ls_R_factor_gt 0.047
_refine_ls_shift/su_max 0.02
_refine_ls_structure_factor_coef F
_refine_ls_weighting_details 'w = 1/[\s^2^(F) + 0.0016F^2^]'
_refine_ls_weighting_scheme calc
_reflns_number_gt 2294
_reflns_number_total 3466
_reflns_threshold_expression I>3\s(I)
_cod_data_source_file ja981967u_4.cif
_cod_data_source_block compound13
_cod_original_cell_volume 1827.5(6)
_cod_original_sg_symbol_H-M 'P 21/n'
_cod_database_code 4116334

loop_
_symmetry_equiv_pos_as_xyz
x,y,z
1/2-x,1/2+y,1/2-z
-x,-y,-z
1/2+x,1/2-y,1/2+z

loop_
_atom_site_label
_atom_site_fract_x
_atom_site_fract_y
_atom_site_fract_z
_atom_site_U_iso_or_equiv
_atom_site_adp_type
_atom_site_type_symbol
O1A 0.6746(3) 0.2482(1) 0.8980(3) 0.052(1) Uani O
O2A 0.8996(2) 0.2140(1) 0.7694(3) 0.050(1) Uani O
O3A 0.1071(3) 0.0689(1) 0.7200(4) 0.079(1) Uani O
O4A 0.3658(3) 0.0357(1) 0.6514(3) 0.067(1) Uani O
C1A 0.6170(3) 0.1770(1) 0.7923(3) 0.035(1) Uani C
C2A 0.6813(3) 0.1307(1) 0.7340(4) 0.041(1) Uani C
C3A 0.5221(4) 0.1295(1) 0.6067(3) 0.041(1) Uani C
C4A 0.3902(3) 0.1080(1) 0.7337(3) 0.037(1) Uani C
C5A 0.5516(4) 0.1092(1) 0.8614(3) 0.039(1) Uani C
C6A 0.4848(4) 0.1556(1) 0.9175(3) 0.037(1) Uani C
C7A 0.3256(3) 0.1543(1) 0.7902(3) 0.040(1) Uani C
C8A 0.4540(4) 0.1759(1) 0.6625(3) 0.040(1) Uani C
C9A 0.7310(4) 0.2162(1) 0.8239(3) 0.038(1) Uani C
C10A 0.2699(4) 0.0700(1) 0.7026(3) 0.041(1) Uani C
C11A 0.2664(5) -0.0040(1) 0.6150(5) 0.070(1) Uani C
O1B 0.5866(2) 0.2119(1) 0.2851(3) 0.052(1) Uani O
O2B 0.8146(3) 0.2481(1) 0.3974(3) 0.052(1) Uani O
O3B 1.3933(3) 0.0710(1) 0.2103(4) 0.079(1) Uani O
O4B 1.1330(3) 0.0366(1) 0.1530(3) 0.068(1) Uani O
C1B 0.8768(3) 0.1764(1) 0.2936(3) 0.036(1) Uani C
C2B 0.8153(3) 0.1297(1) 0.2392(3) 0.039(1) Uani C
C3B 0.9535(4) 0.1093(1) 0.3634(3) 0.038(1) Uani C
C4B 1.1083(3) 0.1090(1) 0.2318(3) 0.037(1) Uani C
C5B 0.9677(4) 0.1295(1) 0.1068(3) 0.040(1) Uani C
C6B 1.0326(4) 0.1761(1) 0.1601(3) 0.039(1) Uani C
C7B 1.1700(3) 0.1556(1) 0.2849(3) 0.038(1) Uani C
C8B 1.0182(4) 0.1558(1) 0.4170(3) 0.036(1) Uani C
C9B 0.7499(4) 0.2131(1) 0.3234(3) 0.038(1) Uani C
C10B 1.2296(4) 0.0712(1) 0.1986(4) 0.041(1) Uani C
C11B 1.2333(5) -0.0030(1) 0.1165(5) 0.069(1) Uani C
HO2A 0.9576 0.2436 0.7766 0.050 Uani H
HC2A 0.8117 0.1219 0.7138 0.041 Uani H
HC3A 0.5345 0.1199 0.4915 0.041 Uani H
HC5A 0.5865 0.0845 0.9355 0.039 Uani H
HC6A 0.4720 0.1650 1.0328 0.037 Uani H
HC7A 0.1951 0.1629 0.8107 0.040 Uani H
HC8A 0.4187 0.2005 0.5885 0.040 Uani H
H1C11A 0.3545 -0.0270 0.5782 0.070 Uani H
H2C11A 0.2021 -0.0144 0.7144 0.070 Uani H
H3C11A 0.1735 0.0019 0.5272 0.070 Uani H
HO2B 0.9494 0.2486 0.4237 0.052 Uani H
HC2B 0.6849 0.1200 0.2221 0.039 Uani H
HC3B 0.9255 0.0845 0.4384 0.038 Uani H
HC5B 0.9497 0.1197 -0.0079 0.040 Uani H
HC6B 1.0608 0.2009 0.0852 0.039 Uani H
HC7B 1.3006 0.1652 0.3021 0.038 Uani H
HC8B 1.0367 0.1655 0.5318 0.036 Uani H
H1C11B 1.1446 -0.0266 0.0838 0.069 Uani H
H2C11B 1.3201 0.0027 0.0258 0.069 Uani H
H3C11B 1.3046 -0.0126 0.2148 0.069 Uani H

loop_
_atom_site_aniso_label
_atom_site_aniso_U_11
_atom_site_aniso_U_22
_atom_site_aniso_U_33
_atom_site_aniso_U_12
_atom_site_aniso_U_13
_atom_site_aniso_U_23
_atom_site_aniso_type_symbol
O1A 0.039(1) 0.035(1) 0.083(2) -0.003(1) 0.003(1) -0.009(1) O
O2A 0.032(1) 0.043(1) 0.074(1) -0.007(1) 0.007(1) -0.006(1) O
O3A 0.037(1) 0.052(1) 0.148(3) -0.007(1) 0.006(1) -0.020(1) O
O4A 0.045(1) 0.041(1) 0.114(2) -0.008(1) 0.008(1) -0.024(1) O
C1A 0.031(1) 0.031(1) 0.044(1) -0.002(1) -0.001(1) -0.002(1) C
C2A 0.034(1) 0.034(1) 0.055(2) 0.000(1) 0.003(1) -0.005(1) C
C3A 0.041(1) 0.039(1) 0.042(2) -0.005(1) 0.001(1) -0.001(1) C
C4A 0.033(1) 0.032(1) 0.047(2) -0.002(1) 0.002(1) -0.002(1) C
C5A 0.039(1) 0.030(1) 0.047(2) 0.000(1) -0.002(1) 0.002(1) C
C6A 0.039(1) 0.032(1) 0.040(2) -0.003(1) 0.000(1) 0.001(1) C
C7A 0.031(1) 0.033(1) 0.055(2) -0.001(1) 0.000(1) -0.001(1) C
C8A 0.039(1) 0.037(1) 0.043(2) -0.004(1) -0.006(1) 0.004(1) C
C9A 0.032(1) 0.033(1) 0.049(2) -0.002(1) -0.005(1) 0.004(1) C
C10A 0.036(1) 0.036(1) 0.052(2) -0.003(1) -0.003(1) -0.001(1) C
C11A 0.063(2) 0.040(2) 0.107(3) -0.013(2) -0.003(2) -0.021(2) C
O1B 0.029(1) 0.046(1) 0.081(2) 0.006(1) -0.004(1) -0.005(1) O
O2B 0.038(1) 0.033(1) 0.086(2) 0.005(1) -0.001(1) -0.007(1) O
O3B 0.037(1) 0.048(1) 0.153(3) 0.004(1) -0.001(1) -0.016(1) O
O4B 0.042(1) 0.041(1) 0.120(2) 0.007(1) -0.007(1) -0.028(1) O
C1B 0.029(1) 0.033(1) 0.046(2) 0.002(1) 0.002(1) 0.002(1) C
C2B 0.029(1) 0.037(1) 0.051(2) 0.000(1) -0.002(1) -0.005(1) C
C3B 0.036(1) 0.031(1) 0.046(2) 0.000(1) 0.002(1) 0.000(1) C
C4B 0.033(1) 0.033(1) 0.046(2) 0.001(1) 0.000(1) -0.004(1) C
C5B 0.039(1) 0.042(2) 0.040(2) 0.003(1) -0.003(1) -0.003(1) C
C6B 0.037(1) 0.035(1) 0.045(2) 0.003(1) 0.005(1) 0.001(1) C
C7B 0.028(1) 0.034(1) 0.051(2) 0.000(1) -0.001(1) -0.004(1) C
C8B 0.037(1) 0.032(1) 0.040(1) 0.003(1) -0.001(1) 0.000(1) C
C9B 0.031(1) 0.032(1) 0.050(2) 0.003(1) 0.004(1) 0.004(1) C
C10B 0.034(1) 0.036(1) 0.054(2) 0.002(1) 0.002(1) -0.001(1) C
C11B 0.061(2) 0.042(2) 0.104(3) 0.012(2) 0.000(2) -0.022(2) C

loop_
_geom_angle_atom_site_label_1
_geom_angle_atom_site_label_2
_geom_angle_atom_site_label_3
_geom_angle
_geom_angle_publ_flag
C10A O4A C11A 117.7(2) no
C2A C1A C6A 90.7(2) no
C2A C1A C8A 89.7(2) no
C2A C1A C9A 128.1(2) no
C6A C1A C8A 88.7(2) no
C6A C1A C9A 124.8(2) no
C8A C1A C9A 123.3(2) no
C1A C2A C3A 90.4(2) no
C1A C2A C5A 89.3(2) no
C3A C2A C5A 89.8(2) no
C2A C3A C4A 90.7(2) no
C2A C3A C8A 90.8(2) no
C4A C3A C8A 89.0(2) no
C3A C4A C5A 89.0(2) no
C3A C4A C7A 90.6(2) no
C3A C4A C10A 125.2(2) no
C5A C4A C7A 90.2(2) no
C5A C4A C10A 124.9(2) no
C7A C4A C10A 125.8(2) no
C2A C5A C4A 90.5(2) no
C2A C5A C6A 90.7(2) no
C4A C5A C6A 89.3(2) no
C1A C6A C5A 89.3(2) no
C1A C6A C7A 91.2(2) no
C5A C6A C7A 90.4(2) no
C4A C7A C6A 90.0(2) no
C4A C7A C8A 89.7(2) no
C6A C7A C8A 90.0(2) no
C1A C8A C3A 89.0(2) no
C1A C8A C7A 90.0(2) no
C3A C8A C7A 90.6(2) no
O1A C9A O2A 122.2(2) no
O1A C9A C1A 122.9(2) no
O2A C9A C1A 114.9(2) no
O3A C10A O4A 122.7(3) no
O3A C10A C4A 126.0(3) no
O4A C10A C4A 111.4(2) no
C10B O4B C11B 117.5(2) no
C2B C1B C6B 90.0(2) no
C2B C1B C8B 90.2(2) no
C2B C1B C9B 124.5(2) no
C6B C1B C8B 89.0(2) no
C6B C1B C9B 124.8(2) no
C8B C1B C9B 127.0(2) no
C1B C2B C3B 89.7(2) no
C1B C2B C5B 90.1(2) no
C3B C2B C5B 90.2(2) no
C2B C3B C4B 90.5(2) no
C2B C3B C8B 90.7(2) no
C4B C3B C8B 89.2(2) no
C3B C4B C5B 89.3(2) no
C3B C4B C7B 90.3(2) no
C3B C4B C10B 124.4(2) no
C5B C4B C7B 90.1(2) no
C5B C4B C10B 124.9(2) no
C7B C4B C10B 126.6(2) no
C2B C5B C4B 90.1(2) no
C2B C5B C6B 90.8(2) no
C4B C5B C6B 89.3(2) no
C1B C6B C5B 89.1(2) no
C1B C6B C7B 90.0(2) no
C5B C6B C7B 90.5(2) no
C4B C7B C6B 90.1(2) no
C4B C7B C8B 89.8(2) no
C6B C7B C8B 90.5(2) no
C1B C8B C3B 89.3(2) no
C1B C8B C7B 90.5(2) no
C3B C8B C7B 90.7(2) no
O1B C9B O2B 119.0(2) no
O1B C9B C1B 122.6(2) no
O2B C9B C1B 118.4(2) no
O3B C10B O4B 123.0(3) no
O3B C10B C4B 125.8(3) no
O4B C10B C4B 111.2(2) no

loop_
_geom_bond_atom_site_label_1
_geom_bond_atom_site_label_2
_geom_bond_distance
_geom_bond_publ_flag
O1A C9A 1.226(3) no
O2A C9A 1.311(3) no
O3A C10A 1.194(3) no
O4A C10A 1.329(3) no
O4A C11A 1.438(4) no
C1A C2A 1.566(3) no
C1A C6A 1.563(3) no
C1A C8A 1.587(4) no
C1A C9A 1.475(3) no
C2A C3A 1.553(4) no
C2A C5A 1.564(4) no
C3A C4A 1.571(4) no
C3A C8A 1.570(4) no
C4A C5A 1.566(4) no
C4A C7A 1.560(3) no
C4A C10A 1.473(4) no
C5A C6A 1.567(3) no
C6A C7A 1.553(4) no
C7A C8A 1.561(4) no
O1B C9B 1.224(3) no
O2B C9B 1.313(3) no
O3B C10B 1.192(3) no
O4B C10B 1.319(3) no
O4B C11B 1.445(3) no
C1B C2B 1.557(3) no
C1B C6B 1.588(3) no
C1B C8B 1.568(4) no
C1B C9B 1.474(3) no
C2B C3B 1.555(4) no
C2B C5B 1.564(4) no
C3B C4B 1.572(3) no
C3B C8B 1.557(3) no
C4B C5B 1.572(4) no
C4B C7B 1.554(3) no
C4B C10B 1.478(3) no
C5B C6B 1.560(4) no
C6B C7B 1.556(4) no
C7B C8B 1.560(4) no
